data_4500090
loop_
_publ_author_name
'Lago, Ana Bel\'en'
'Carballo, Rosa'
'Garc\'ia-Mart\'inez, Emilia'
'V\'azquez-L\'opez, Ezequiel M.'

_publ_section_title
;
 Metal to Ligand Interactions and Hydrogen Bonding in the Design of
 Metallosupramolecular Compounds: Effect of pH and Aprotic Solvents on the
 Nature of Materials Based on Bis(4-pyridylthio)methane and Copper(II)
 Chloride
;
_journal_issue 1
_journal_name_full 'Crystal Growth &amp; Design'
_journal_page_first 59
_journal_paper_doi 10.1021/cg1004566
_journal_volume 11
_journal_year 2011
_chemical_formula_sum 'C22 H21 Cl3 Cu N4 S4'
_chemical_formula_weight 639.56
_chemical_name_systematic
; 
 ? 
;
_space_group_IT_number 15
_symmetry_cell_setting monoclinic
_symmetry_space_group_name_Hall '-C 2yc'
_symmetry_space_group_name_H-M 'C 1 2/c 1'
_atom_sites_solution_hydrogens geom
_atom_sites_solution_primary direct
_atom_sites_solution_secondary difmap
_audit_creation_method SHELXL-97
_cell_angle_alpha 90.00
_cell_angle_beta 97.209(2)
_cell_angle_gamma 90.00
_cell_formula_units_Z 4
_cell_length_a 8.2421(8)
_cell_length_b 25.079(2)
_cell_length_c 13.4368(12)
_cell_measurement_reflns_used 1415
_cell_measurement_temperature 293(2)
_cell_measurement_theta_max 46.088
_cell_measurement_theta_min 5.240
_cell_volume 2755.5(4)
_computing_cell_refinement 'Bruker SMART'
_computing_data_collection 'Bruker SMART'
_computing_data_reduction 'Bruker SHELXTL'
_computing_molecular_graphics 'Bruker SHELXTL'
_computing_publication_material 'Bruker SHELXTL'
_computing_structure_refinement 'SHELXL-97 (Sheldrick, 1997)'
_computing_structure_solution 'SHELXS-97 (Sheldrick, 1990)'
_diffrn_ambient_temperature 293(2)
_diffrn_measured_fraction_theta_full 0.974
_diffrn_measured_fraction_theta_max 0.944
_diffrn_radiation_monochromator graphite
_diffrn_radiation_source 'fine-focus sealed tube'
_diffrn_radiation_type MoK\a
_diffrn_radiation_wavelength 0.71073
_diffrn_reflns_av_R_equivalents 0.0436
_diffrn_reflns_av_sigmaI/netI 0.1045
_diffrn_reflns_limit_h_max 10
_diffrn_reflns_limit_h_min -10
_diffrn_reflns_limit_k_max 26
_diffrn_reflns_limit_k_min -33
_diffrn_reflns_limit_l_max 17
_diffrn_reflns_limit_l_min -17
_diffrn_reflns_number 8051
_diffrn_reflns_theta_full 25.00
_diffrn_reflns_theta_max 28.05
_diffrn_reflns_theta_min 1.62
_exptl_absorpt_coefficient_mu 1.406
_exptl_absorpt_correction_T_max 1.000000
_exptl_absorpt_correction_T_min 0.805122
_exptl_absorpt_correction_type multi-scan
_exptl_crystal_colour colorless
_exptl_crystal_density_diffrn 1.542
_exptl_crystal_density_method 'not measured'
_exptl_crystal_description irregular
_exptl_crystal_F_000 1300
_exptl_crystal_size_max .26
_exptl_crystal_size_mid .20
_exptl_crystal_size_min .05
_refine_diff_density_max 0.305
_refine_diff_density_min -0.331
_refine_diff_density_rms 0.056
_refine_ls_extinction_method none
_refine_ls_goodness_of_fit_ref 0.830
_refine_ls_hydrogen_treatment mixed
_refine_ls_matrix_type full
_refine_ls_number_parameters 158
_refine_ls_number_reflns 3162
_refine_ls_number_restraints 0
_refine_ls_restrained_S_all 0.830
_refine_ls_R_factor_all 0.1048
_refine_ls_R_factor_gt 0.0396
_refine_ls_shift/su_max 0.001
_refine_ls_shift/su_mean 0.000
_refine_ls_structure_factor_coef Fsqd
_refine_ls_weighting_details 'calc w=1/[\s^2^(Fo^2^)+(0.0200P)^2^+0.0000P] where P=(Fo^2^+2Fc^2^)/3'
_refine_ls_weighting_scheme calc
_refine_ls_wR_factor_gt 0.0604
_refine_ls_wR_factor_ref 0.0697
_reflns_number_gt 1668
_reflns_number_total 3162
_reflns_threshold_expression >2sigma(I)
_cod_data_source_file cg1004566_si_002.cif
_cod_data_source_block 2
_cod_depositor_comments
;
The following automatic conversions were performed:

'_symmetry_cell_setting' value 'Monoclinic' changed to 'monoclinic'
according to /home/saulius/struct/CIF-dictionaries/cif_core.dic
dictionary named 'cif_core.dic' version 2.4.1 from 2010-06-29.

Automatic conversion script
Id: cif_fix_values 1715 2011-07-08 13:25:40Z adriana 
;
_cod_original_sg_symbol_H-M C2/c
_cod_database_code 4500090

loop_
_symmetry_equiv_pos_as_xyz
'x, y, z'
'-x, y, -z+1/2'
'x+1/2, y+1/2, z'
'-x+1/2, y+1/2, -z+1/2'
'-x, -y, -z'
'x, -y, z-1/2'
'-x+1/2, -y+1/2, -z'
'x+1/2, -y+1/2, z-1/2'

loop_
_atom_site_label
_atom_site_type_symbol
_atom_site_fract_x
_atom_site_fract_y
_atom_site_fract_z
_atom_site_U_iso_or_equiv
_atom_site_adp_type
_atom_site_occupancy
_atom_site_symmetry_multiplicity
_atom_site_calc_flag
_atom_site_refinement_flags
Cu1 Cu 0.5000 0.57200(2) 0.7500 0.03916(16) Uani 1 2 d S
Cl1 Cl 0.5000 0.47905(5) 0.7500 0.0835(5) Uani 1 2 d S
Cl2 Cl 0.63270(10) 0.62750(3) 0.64163(6) 0.0509(2) Uani 1 1 d .
S11 S -0.23556(12) 0.67282(4) 0.41143(7) 0.0632(3) Uani 1 1 d .
C1 C -0.2563(3) 0.60179(12) 0.4070(2) 0.0460(8) Uani 1 1 d .
H1A H -0.3518 0.5931 0.3599 0.055 Uiso 1 1 calc R
H1B H -0.2777 0.5896 0.4726 0.055 Uiso 1 1 calc R
S1 S -0.08616(10) 0.56461(3) 0.37210(6) 0.0509(2) Uani 1 1 d .
N1 N 0.3087(3) 0.56937(9) 0.64034(18) 0.0379(6) Uani 1 1 d .
C2 C 0.3304(4) 0.54858(11) 0.5515(3) 0.0452(8) Uani 1 1 d .
H2 H 0.4325 0.5343 0.5443 0.054 Uiso 1 1 calc R
C3 C 0.2134(4) 0.54690(11) 0.4708(2) 0.0436(8) Uani 1 1 d .
H3 H 0.2363 0.5318 0.4110 0.052 Uiso 1 1 calc R
C4 C 0.0590(4) 0.56794(11) 0.4781(2) 0.0376(7) Uani 1 1 d .
C5 C 0.0347(4) 0.58923(12) 0.5701(2) 0.0460(9) Uani 1 1 d .
H5 H -0.0660 0.6039 0.5794 0.055 Uiso 1 1 calc R
C6 C 0.1604(4) 0.58863(12) 0.6478(2) 0.0469(9) Uani 1 1 d .
H6 H 0.1405 0.6026 0.7092 0.056 Uiso 1 1 calc R
N11 N -0.2541(5) 0.73097(15) 0.0929(3) 0.0750(10) Uani 1 1 d .
C12 C -0.2889(4) 0.68058(15) 0.1085(3) 0.0637(11) Uani 1 1 d .
H12 H -0.3178 0.6586 0.0533 0.076 Uiso 1 1 calc R
C13 C -0.2840(4) 0.65913(13) 0.2030(3) 0.0542(9) Uani 1 1 d .
H13 H -0.3068 0.6232 0.2111 0.065 Uiso 1 1 calc R
C14 C -0.2449(4) 0.69149(13) 0.2858(3) 0.0514(9) Uani 1 1 d .
C15 C -0.2125(5) 0.74399(15) 0.2687(3) 0.0866(14) Uani 1 1 d .
H15 H -0.1872 0.7672 0.3224 0.104 Uiso 1 1 calc R
C16 C -0.2173(6) 0.76215(16) 0.1725(4) 0.0988(16) Uani 1 1 d .
H16 H -0.1938 0.7979 0.1623 0.119 Uiso 1 1 calc R
H11 H -0.253(17) 0.745(5) 0.032(6) 0.119 Uiso 0.50 1 d P

loop_
_atom_site_aniso_label
_atom_site_aniso_U_11
_atom_site_aniso_U_22
_atom_site_aniso_U_33
_atom_site_aniso_U_23
_atom_site_aniso_U_13
_atom_site_aniso_U_12
Cu1 0.0370(3) 0.0405(4) 0.0398(3) 0.000 0.0042(3) 0.000
Cl1 0.1012(11) 0.0358(8) 0.0975(12) 0.000 -0.0500(9) 0.000
Cl2 0.0543(6) 0.0600(6) 0.0395(5) 0.0033(4) 0.0106(4) -0.0111(4)
S11 0.0899(8) 0.0519(6) 0.0445(6) -0.0051(5) -0.0041(5) 0.0032(5)
C1 0.044(2) 0.056(2) 0.035(2) 0.0058(16) -0.0037(15) -0.0060(16)
S1 0.0589(6) 0.0592(6) 0.0330(5) -0.0018(4) -0.0007(4) 0.0043(5)
N1 0.0367(16) 0.0421(16) 0.0352(16) -0.0016(13) 0.0057(12) 0.0020(13)
C2 0.040(2) 0.048(2) 0.047(2) 0.0007(17) 0.0078(18) 0.0064(16)
C3 0.052(2) 0.044(2) 0.036(2) -0.0011(15) 0.0097(18) 0.0034(16)
C4 0.043(2) 0.0350(19) 0.0343(19) 0.0066(15) 0.0049(15) -0.0031(15)
C5 0.035(2) 0.065(2) 0.038(2) -0.0039(17) 0.0031(16) 0.0090(16)
C6 0.043(2) 0.063(2) 0.035(2) -0.0053(16) 0.0072(17) 0.0049(17)
N11 0.114(3) 0.049(2) 0.066(3) 0.016(2) 0.023(2) 0.009(2)
C12 0.098(3) 0.045(3) 0.049(3) 0.0038(19) 0.013(2) 0.010(2)
C13 0.081(3) 0.036(2) 0.045(2) 0.0029(18) 0.006(2) 0.0022(18)
C14 0.061(2) 0.038(2) 0.055(2) 0.0017(18) 0.0075(19) 0.0045(17)
C15 0.147(4) 0.041(3) 0.068(3) 0.000(2) 0.002(3) -0.010(2)
C16 0.163(5) 0.036(3) 0.098(4) 0.016(3) 0.017(4) -0.008(3)

loop_
_atom_type_symbol
_atom_type_description
_atom_type_scat_dispersion_real
_atom_type_scat_dispersion_imag
_atom_type_scat_source
C C 0.0033 0.0016 'International Tables Vol C Tables 4.2.6.8 and 6.1.1.4'
H H 0.0000 0.0000 'International Tables Vol C Tables 4.2.6.8 and 6.1.1.4'
N N 0.0061 0.0033 'International Tables Vol C Tables 4.2.6.8 and 6.1.1.4'
S S 0.1246 0.1234 'International Tables Vol C Tables 4.2.6.8 and 6.1.1.4'
Cl Cl 0.1484 0.1585 'International Tables Vol C Tables 4.2.6.8 and 6.1.1.4'
Cu Cu 0.3201 1.2651 'International Tables Vol C Tables 4.2.6.8 and 6.1.1.4'

loop_
_geom_angle_atom_site_label_1
_geom_angle_atom_site_label_2
_geom_angle_atom_site_label_3
_geom_angle
_geom_angle_site_symmetry_1
_geom_angle_site_symmetry_3
N1 Cu1 N1 176.26(14) 2_656 .
N1 Cu1 Cl1 88.13(7) 2_656 .
N1 Cu1 Cl1 88.13(7) . .
N1 Cu1 Cl2 87.10(7) 2_656 2_656
N1 Cu1 Cl2 95.10(7) . 2_656
Cl1 Cu1 Cl2 125.83(2) . 2_656
N1 Cu1 Cl2 95.09(7) 2_656 .
N1 Cu1 Cl2 87.10(7) . .
Cl1 Cu1 Cl2 125.83(2) . .
Cl2 Cu1 Cl2 108.34(4) 2_656 .
C14 S11 C1 104.03(15) . .
S11 C1 S1 116.83(15) . .
C4 S1 C1 103.90(14) . .
C6 N1 C2 115.9(3) . .
C6 N1 Cu1 125.1(2) . .
C2 N1 Cu1 119.0(2) . .
N1 C2 C3 124.3(3) . .
C2 C3 C4 119.7(3) . .
C5 C4 C3 116.4(3) . .
C5 C4 S1 126.0(2) . .
C3 C4 S1 117.6(2) . .
C6 C5 C4 119.6(3) . .
N1 C6 C5 124.0(3) . .
C12 N11 C16 118.0(3) . .
N11 C12 C13 122.7(4) . .
C12 C13 C14 119.4(3) . .
C15 C14 C13 117.4(3) . .
C15 C14 S11 115.8(3) . .
C13 C14 S11 126.8(3) . .
C16 C15 C14 119.8(4) . .
N11 C16 C15 122.8(4) . .

loop_
_geom_bond_atom_site_label_1
_geom_bond_atom_site_label_2
_geom_bond_distance
_geom_bond_site_symmetry_2
Cu1 N1 2.020(2) 2_656
Cu1 N1 2.020(2) .
Cu1 Cl1 2.3312(13) .
Cu1 Cl2 2.3777(8) 2_656
Cu1 Cl2 2.3778(8) .
S11 C14 1.744(3) .
S11 C1 1.790(3) .
C1 S1 1.795(3) .
S1 C4 1.743(3) .
N1 C6 1.329(3) .
N1 C2 1.336(4) .
C2 C3 1.358(4) .
C3 C4 1.393(4) .
C4 C5 1.384(4) .
C5 C6 1.375(4) .
N11 C12 1.318(4) .
N11 C16 1.329(5) .
C12 C13 1.375(4) .
C13 C14 1.382(4) .
C14 C15 1.369(4) .
C15 C16 1.366(5) .

loop_
_geom_hbond_atom_site_label_D
_geom_hbond_atom_site_label_H
_geom_hbond_atom_site_label_A
_geom_hbond_distance_DH
_geom_hbond_distance_HA
_geom_hbond_distance_DA
_geom_hbond_angle_DHA
_geom_hbond_site_symmetry_A
N11 H11 N11 0.88(7) 1.80(7) 2.682(6) 177(13) 7_465

loop_
_geom_torsion_atom_site_label_1
_geom_torsion_atom_site_label_2
_geom_torsion_atom_site_label_3
_geom_torsion_atom_site_label_4
_geom_torsion
_geom_torsion_site_symmetry_1
C14 S11 C1 S1 71.0(2) .
S11 C1 S1 C4 74.16(19) .
N1 Cu1 N1 C6 117.9(2) 2_656
Cl1 Cu1 N1 C6 117.9(2) .
Cl2 Cu1 N1 C6 -8.0(2) 2_656
Cl2 Cu1 N1 C6 -116.1(2) .
N1 Cu1 N1 C2 -64.6(2) 2_656
Cl1 Cu1 N1 C2 -64.6(2) .
Cl2 Cu1 N1 C2 169.6(2) 2_656
Cl2 Cu1 N1 C2 61.4(2) .
C6 N1 C2 C3 0.9(4) .
Cu1 N1 C2 C3 -176.8(2) .
N1 C2 C3 C4 0.2(5) .
C2 C3 C4 C5 -0.6(4) .
C2 C3 C4 S1 -180.0(2) .
C1 S1 C4 C5 7.0(3) .
C1 S1 C4 C3 -173.7(2) .
C3 C4 C5 C6 0.0(4) .
S1 C4 C5 C6 179.3(2) .
C2 N1 C6 C5 -1.6(4) .
Cu1 N1 C6 C5 176.0(2) .
C4 C5 C6 N1 1.2(5) .
C16 N11 C12 C13 -1.8(6) .
N11 C12 C13 C14 1.5(6) .
C12 C13 C14 C15 -0.1(5) .
C12 C13 C14 S11 178.8(3) .
C1 S11 C14 C15 -172.5(3) .
C1 S11 C14 C13 8.6(4) .
C13 C14 C15 C16 -0.9(6) .
S11 C14 C15 C16 -179.9(3) .
C12 N11 C16 C15 0.7(7) .
C14 C15 C16 N11 0.7(7) .
